data_1505906
loop_
_publ_author_name
'Jia, Yi-Xia'
'Xie, Jian-Hua'
'Duan, Hai-Feng'
'Wang, Li-Xin'
'Zhou, Qi-Lin'

_publ_section_title
;
 Asymmetric Friedel-Crafts addition of indoles to N-sulfonyl aldimines: a
 simple approach to optically active 3-indolyl-methanamine derivatives.
;
_journal_issue 8
_journal_name_full 'Organic letters'
_journal_page_first 1621
_journal_page_last 1624
_journal_paper_doi 10.1021/ol0602001
_journal_volume 8
_journal_year 2006
_chemical_formula_sum 'C22 H19 Br N2 O2 S'
_chemical_formula_weight 455.360
_space_group_IT_number 5
_symmetry_Int_Tables_number 5
_symmetry_space_group_name_Hall 'C 2y'
_symmetry_space_group_name_H-M 'C 1 2 1'
_audit_creation_date 06-02-28
_audit_creation_method 'Created with Diamond (www.crystalimpact.com)'
_audit_update_record 06-02-28
_cell_angle_alpha 90.000
_cell_angle_beta 105.917(7)
_cell_angle_gamma 90.000
_cell_formula_units_Z 8
_cell_length_a 18.443(8)
_cell_length_b 8.521(3)
_cell_length_c 27.694(12)
_cell_volume 4185(3)
_refine_ls_R_factor_all 0.163
_cod_data_source_file ol0602001si20060304_060456.cif
_cod_data_source_block 060228a
_cod_depositor_comments
;
 Changing the data item names _geom_angle_atom_site_symbol_1,
 _geom_angle_atom_site_symbol_2, _geom_angle_atom_site_symbol_3,
 _geom_bond_atom_site_symbol_1, _geom_bond_atom_site_symbol_2,
 _geom_torsion_atom_site_symbol_1, _geom_torsion_atom_site_symbol_2,
 _geom_torsion_atom_site_symbol_3, _geom_torsion_atom_site_symbol_4 to
 _geom_angle_atom_site_label_1, _geom_angle_atom_site_label_2,
 _geom_angle_atom_site_label_3, _geom_bond_atom_site_label_1,
 _geom_bond_atom_site_label_2, _geom_torsion_atom_site_label_1,
 _geom_torsion_atom_site_label_2, _geom_torsion_atom_site_label_3,
 _geom_torsion_atom_site_label_4.

 Antanas Vaitkus,
 2017-01-29
;
_cod_original_cell_volume 4185.3(30)
_cod_original_sg_symbol_Hall C_2y
_cod_database_code 1505906

loop_
_symmetry_equiv_pos_site_id
_symmetry_equiv_pos_as_xyz
1 'x, y, z'
2 '-x, y, -z'
3 '0.500+x, 0.500+y, z'
4 '0.500-x, 0.500+y, -z'

loop_
_atom_site_aniso_label
_atom_site_aniso_U_11
_atom_site_aniso_U_22
_atom_site_aniso_U_33
_atom_site_aniso_U_12
_atom_site_aniso_U_13
_atom_site_aniso_U_23
Br1 0.1141(14) 0.1485(19) 0.0931(16) -0.0509(13) -0.0365(11) -0.0022(12)
S1 0.0593(19) 0.0238(16) 0.059(2) -0.0033(12) 0.0112(17) -0.0022(13)
O1 0.083(5) 0.039(4) 0.050(5) 0.009(4) 0.020(4) -0.014(4)
O2 0.036(4) 0.046(4) 0.090(6) -0.012(3) 0.016(4) 0.008(4)
N1 0.043(5) 0.013(4) 0.080(6) 0.003(3) 0.018(5) 0.006(4)
N2 0.065(6) 0.034(5) 0.043(5) 0.006(4) 0.008(5) -0.002(4)
C1 0.054(7) 0.029(6) 0.059(8) 0.008(5) 0.011(6) -0.003(5)
C2 0.078(9) 0.070(8) 0.071(9) 0.016(7) 0.011(8) 0.012(7)
C3 0.065(8) 0.082(9) 0.088(11) 0.016(8) -0.009(8) -0.008(9)
C4 0.08(1) 0.079(9) 0.069(10) 0.022(8) -0.021(8) 0.010(8)
C5 0.083(10) 0.109(11) 0.071(11) 0.007(9) 0.008(9) 0.009(9)
C6 0.066(8) 0.087(10) 0.066(10) -0.011(7) 0.014(8) 0.009(8)
C7 0.074(9) 0.148(16) 0.144(16) 0.01(1) -0.05(1) 0.026(13)
C8 0.042(5) 0.019(5) 0.044(6) -0.003(4) 0.003(5) 0.002(4)
C9 0.043(6) 0.028(5) 0.053(7) -0.006(4) 0.017(5) -0.005(5)
C10 0.061(7) 0.062(7) 0.052(8) -0.010(6) 0.015(6) -0.005(6)
C11 0.103(11) 0.072(9) 0.056(9) -0.012(8) 0.016(8) -0.021(7)
C12 0.072(9) 0.052(8) 0.088(11) -0.015(7) 0.016(8) 0.002(8)
C13 0.053(7) 0.064(8) 0.086(10) -0.001(6) 0.004(8) 0.013(7)
C14 0.044(6) 0.049(7) 0.066(8) -0.003(5) 0.006(6) -0.011(6)
C15 0.049(6) 0.026(6) 0.049(7) 0.004(4) 0.014(5) 0.003(5)
C16 0.054(7) 0.040(7) 0.051(7) 0.001(5) 0.018(6) -0.004(5)
C17 0.051(6) 0.031(5) 0.039(6) -0.002(5) 0.007(5) -0.005(5)
C18 0.038(5) 0.020(5) 0.049(7) -0.003(4) 0.006(5) -0.001(4)
C19 0.053(6) 0.026(5) 0.057(7) -0.008(4) 0.011(5) -0.015(5)
C20 0.062(7) 0.057(7) 0.059(8) -0.008(6) 0.017(6) -0.022(6)
C21 0.043(6) 0.068(8) 0.060(8) 0.003(6) 0.000(5) 0.005(7)
C22 0.050(7) 0.054(7) 0.047(7) 0.008(5) 0.004(6) 0.002(6)
Br2 0.1063(13) 0.1273(16) 0.0860(14) 0.0446(12) -0.025(1) -0.0026(11)
S2 0.0528(18) 0.0365(18) 0.047(2) -0.0008(13) -0.0011(15) -0.0013(14)
O3 0.074(5) 0.047(4) 0.041(5) -0.011(4) 0.008(4) 0.010(3)
O4 0.048(4) 0.048(4) 0.065(5) 0.016(3) 0.003(4) -0.005(4)
N3 0.047(5) 0.021(4) 0.052(6) -0.008(4) 0.008(4) -0.007(4)
N4 0.065(6) 0.034(5) 0.063(7) -0.005(4) 0.016(5) 0.004(5)
C23 0.057(7) 0.049(7) 0.041(7) 0.001(6) 0.012(6) -0.005(6)
C24 0.067(8) 0.137(13) 0.054(9) -0.017(9) 0.000(7) 0.018(10)
C25 0.096(11) 0.178(16) 0.043(9) -0.057(12) -0.006(8) 0.037(10)
C26 0.082(10) 0.068(9) 0.054(9) 0.002(7) 0.001(7) 0.011(7)
C27 0.036(7) 0.103(11) 0.099(12) -0.013(6) -0.007(8) -0.008(9)
C28 0.050(7) 0.073(8) 0.051(8) -0.015(6) 0.010(6) -0.003(6)
C29 0.11(1) 0.094(10) 0.070(9) 0.039(9) -0.044(8) -0.017(8)
C30 0.047(6) 0.042(6) 0.055(7) -0.001(5) 0.010(5) 0.009(5)
C31 0.039(6) 0.043(6) 0.056(7) 0.008(5) 0.006(5) 0.009(5)
C32 0.044(7) 0.088(9) 0.081(10) 0.007(6) 0.018(7) 0.018(7)
C33 0.051(8) 0.09(1) 0.091(11) 0.017(7) 0.004(8) 0.015(9)
C34 0.062(9) 0.060(8) 0.065(9) 0.018(6) 0.000(7) -0.006(6)
C35 0.085(10) 0.130(13) 0.054(9) 0.039(9) 0.021(8) 0.036(8)
C36 0.050(7) 0.142(13) 0.069(9) 0.011(8) 0.009(7) 0.062(9)
C37 0.039(6) 0.040(6) 0.036(6) -0.002(4) 0.007(5) -0.008(5)
C38 0.064(8) 0.044(7) 0.051(8) 0.004(5) 0.002(6) 0.008(6)
C39 0.053(6) 0.050(7) 0.041(6) -0.001(5) 0.014(5) 0.007(6)
C40 0.054(6) 0.032(6) 0.045(7) -0.002(5) 0.009(6) -0.002(5)
C41 0.059(6) 0.052(7) 0.048(6) -0.002(6) 0.003(5) 0.007(6)
C42 0.049(7) 0.078(8) 0.049(7) 0.009(6) 0.009(6) 0.013(6)
C43 0.049(7) 0.090(9) 0.052(8) -0.009(6) 0.002(6) -0.021(7)
C44 0.056(7) 0.066(8) 0.044(7) 0.005(6) 0.006(6) -0.006(6)

loop_
_atom_site_label
_atom_site_type_symbol
_atom_site_fract_x
_atom_site_fract_y
_atom_site_fract_z
_atom_site_occupancy
_atom_site_symmetry_multiplicity
_atom_site_Wyckoff_symbol
_atom_site_calc_flag
_atom_site_thermal_displace_type
_atom_site_U_iso_or_equiv
Br1 Br 0.5858(1) -0.0217(2) 0.7857(1) 1.000 4 c d Uani 0.1314(9)
S1 S 0.8924(2) 0.4484(3) 0.9450(1) 1.000 4 c d Uani 0.0485(9)
O1 O 0.8682(4) 0.5104(8) 0.9858(3) 1.000 4 c d Uani 0.057(2)
O2 O 0.9608(3) 0.5065(8) 0.9352(3) 1.000 4 c d Uani 0.058(2)
N1 N 0.9031(4) 0.2628(8) 0.9550(3) 1.000 4 c d Uani 0.045(2)
H1A H 0.937(4) 0.209(10) 0.947(3) 1.000 4 c d Uiso 0.05400
N2 N 0.9333(4) -0.2006(9) 1.0303(3) 1.000 4 c d Uani 0.049(2)
H2A H 0.9423 -0.2997 1.0311 1.000 4 c calc Uiso 0.05800
C1 C 0.8182(6) 0.4791(11) 0.8909(5) 1.000 4 c d Uani 0.048(3)
C2 C 0.7468(7) 0.4889(14) 0.8947(5) 1.000 4 c d Uani 0.075(4)
H2 H 0.7375 0.4888 0.9260 1.000 4 c calc Uiso 0.09000
C3 C 0.6864(7) 0.4991(16) 0.8504(6) 1.000 4 c d Uani 0.084(5)
H3 H 0.6373 0.5036 0.8532 1.000 4 c calc Uiso 0.10100
C4 C 0.6976(8) 0.5027(17) 0.8040(6) 1.000 4 c d Uani 0.084(5)
C5 C 0.7717(8) 0.4973(19) 0.8025(5) 1.000 4 c d Uani 0.091(4)
H5 H 0.7814 0.5004 0.7713 1.000 4 c calc Uiso 0.10900
C6 C 0.8316(7) 0.4876(16) 0.8442(5) 1.000 4 c d Uani 0.074(4)
H6 H 0.8806 0.4866 0.8413 1.000 4 c calc Uiso 0.08900
C7 C 0.6317(7) 0.517(2) 0.7584(6) 1.000 4 c d Uani 0.138(7)
H7A H 0.6156 0.4137 0.7458 1.000 4 c calc Uiso 0.20700
H7B H 0.6461 0.5759 0.7331 1.000 4 c calc Uiso 0.20700
H7C H 0.5910 0.5689 0.7672 1.000 4 c calc Uiso 0.20700
C8 C 0.8472(5) 0.1640(9) 0.9705(3) 1.000 4 c d Uani 0.037(2)
H8 H 0.8238 0.2289 0.9912 1.000 4 c calc Uiso 0.04400
C9 C 0.7851(5) 0.1081(10) 0.9256(4) 1.000 4 c d Uani 0.041(2)
C10 C 0.7976(6) 0.0633(13) 0.8800(4) 1.000 4 c d Uani 0.058(3)
H10 H 0.8465 0.0645 0.8769 1.000 4 c calc Uiso 0.07000
C11 C 0.7391(8) 0.0173(15) 0.8393(5) 1.000 4 c d Uani 0.078(4)
H11 H 0.7489 -0.0170 0.8099 1.000 4 c calc Uiso 0.09400
C12 C 0.6671(8) 0.0230(14) 0.8431(6) 1.000 4 c d Uani 0.072(4)
C13 C 0.6526(7) 0.0615(14) 0.8859(5) 1.000 4 c d Uani 0.071(4)
H13 H 0.6033 0.0574 0.8883 1.000 4 c calc Uiso 0.08500
C14 C 0.7116(6) 0.1087(11) 0.9281(4) 1.000 4 c d Uani 0.055(3)
H14 H 0.7006 0.1401 0.9575 1.000 4 c calc Uiso 0.06600
C15 C 0.8874(5) 0.0336(10) 1.0022(4) 1.000 4 c d Uani 0.041(3)
C16 C 0.8909(6) -0.1207(11) 0.9893(4) 1.000 4 c d Uani 0.048(3)
H16 H 0.8683 -0.1640 0.9579 1.000 4 c calc Uiso 0.05700
C17 C 0.9595(5) -0.0994(11) 1.0701(4) 1.000 4 c d Uani 0.041(3)
C18 C 0.9309(5) 0.0516(10) 1.0538(4) 1.000 4 c d Uani 0.037(2)
C19 C 0.9496(5) 0.1751(10) 1.0877(4) 1.000 4 c d Uani 0.046(3)
H19 H 0.9326 0.2760 1.0778 1.000 4 c calc Uiso 0.05600
C20 C 0.9929(6) 0.1483(13) 1.1352(4) 1.000 4 c d Uani 0.059(3)
H20 H 1.0037 0.2317 1.1577 1.000 4 c calc Uiso 0.07100
C21 C 1.0213(5) 0.0015(15) 1.1513(4) 1.000 4 c d Uani 0.060(3)
H21 H 1.0514 -0.0118 1.1840 1.000 4 c calc Uiso 0.07200
C22 C 1.0053(5) -0.1273(13) 1.1188(4) 1.000 4 c d Uani 0.052(3)
H22 H 1.0241 -0.2267 1.1290 1.000 4 c calc Uiso 0.06300
Br2 Br 0.4033(1) 0.2288(2) 0.7154(1) 1.000 4 c d Uani 0.1167(8)
S2 S 0.1079(2) 0.7242(3) 0.5544(1) 1.000 4 c d Uani 0.0484(9)
O3 O 0.1325(4) 0.7925(8) 0.5147(3) 1.000 4 c d Uani 0.056(2)
O4 O 0.0408(4) 0.7825(7) 0.5652(3) 1.000 4 c d Uani 0.056(2)
N3 N 0.0967(4) 0.5410(8) 0.5432(3) 1.000 4 c d Uani 0.041(2)
H3A H 0.069(4) 0.508(11) 0.562(3) 1.000 4 c d Uiso 0.04900
N4 N 0.0644(5) 0.0779(10) 0.4653(3) 1.000 4 c d Uani 0.054(3)
H4A H 0.0558 -0.0214 0.4638 1.000 4 c calc Uiso 0.06500
C23 C 0.1844(6) 0.7452(13) 0.6092(4) 1.000 4 c d Uani 0.049(3)
C24 C 0.1737(7) 0.715(2) 0.6539(5) 1.000 4 c d Uani 0.089(5)
H24 H 0.1253 0.6996 0.6569 1.000 4 c calc Uiso 0.10700
C25 C 0.2362(8) 0.706(2) 0.6967(5) 1.000 4 c d Uani 0.110(6)
H25 H 0.2296 0.6733 0.7272 1.000 4 c calc Uiso 0.13200
C26 C 0.3054(8) 0.7452(15) 0.6934(5) 1.000 4 c d Uani 0.072(4)
C27 C 0.3147(6) 0.7848(16) 0.6488(6) 1.000 4 c d Uani 0.085(5)
H27 H 0.3623 0.8139 0.6465 1.000 4 c calc Uiso 0.10100
C28 C 0.2527(6) 0.7830(12) 0.6048(4) 1.000 4 c d Uani 0.059(3)
H28 H 0.2596 0.8076 0.5736 1.000 4 c calc Uiso 0.07000
C29 C 0.3790(7) 0.7364(17) 0.7379(5) 1.000 4 c d Uani 0.105(5)
H29A H 0.4184 0.6884 0.7265 1.000 4 c calc Uiso 0.15700
H29B H 0.3696 0.6749 0.7646 1.000 4 c calc Uiso 0.15700
H29C H 0.3940 0.8404 0.7499 1.000 4 c calc Uiso 0.15700
C30 C 0.1530(5) 0.4388(11) 0.5300(4) 1.000 4 c d Uani 0.049(3)
H30 H 0.1786 0.5035 0.5104 1.000 4 c calc Uiso 0.05900
C31 C 0.2134(6) 0.3793(11) 0.5745(4) 1.000 4 c d Uani 0.047(3)
C32 C 0.2873(6) 0.3875(14) 0.5746(5) 1.000 4 c d Uani 0.071(4)
H32 H 0.3001 0.4268 0.5467 1.000 4 c calc Uiso 0.08500
C33 C 0.3436(7) 0.3376(15) 0.6162(5) 1.000 4 c d Uani 0.081(4)
H33 H 0.3937 0.3413 0.6156 1.000 4 c calc Uiso 0.09700
C34 C 0.3265(7) 0.2841(14) 0.6574(5) 1.000 4 c d Uani 0.066(4)
C35 C 0.2529(8) 0.2729(17) 0.6579(5) 1.000 4 c d Uani 0.089(5)
H35 H 0.2407 0.2336 0.6860 1.000 4 c calc Uiso 0.10700
C36 C 0.1963(7) 0.3208(17) 0.6160(5) 1.000 4 c d Uani 0.089(5)
H36 H 0.1461 0.3128 0.6163 1.000 4 c calc Uiso 0.10600
C37 C 0.1120(5) 0.3106(11) 0.4950(4) 1.000 4 c d Uani 0.039(3)
C38 C 0.1068(6) 0.1589(12) 0.5075(4) 1.000 4 c d Uani 0.056(3)
H38 H 0.1280 0.1154 0.5390 1.000 4 c calc Uiso 0.06700
C39 C 0.0387(5) 0.1828(13) 0.4265(4) 1.000 4 c d Uani 0.048(3)
C40 C 0.0677(5) 0.3315(11) 0.4447(4) 1.000 4 c d Uani 0.045(3)
C41 C 0.0505(5) 0.4619(12) 0.4119(4) 1.000 4 c d Uani 0.055(3)
H41 H 0.0684 0.5614 0.4227 1.000 4 c calc Uiso 0.06600
C42 C 0.0061(5) 0.4382(14) 0.3630(4) 1.000 4 c d Uani 0.060(3)
H42 H -0.0047 0.5223 0.3407 1.000 4 c calc Uiso 0.07200
C43 C -0.0227(6) 0.2876(15) 0.3468(5) 1.000 4 c d Uani 0.066(4)
H43 H -0.0530 0.2746 0.3141 1.000 4 c calc Uiso 0.07900
C44 C -0.0067(6) 0.1594(14) 0.3784(4) 1.000 4 c d Uani 0.057(3)
H44 H -0.0259 0.0606 0.3677 1.000 4 c calc Uiso 0.06800

loop_
_atom_type_symbol
_atom_type_radius_bond
Br 1.200
S 1.200
O 1.200
N 1.200
H 1.200
C 1.200

loop_
_geom_angle_atom_site_label_1
_geom_angle_atom_site_label_2
_geom_angle_atom_site_label_3
_geom_angle
_geom_angle_publ_flag
O1 S1 O2 120.0(5) no
O1 S1 N1 106.1(5) no
O2 S1 N1 107.3(4) no
O1 S1 C1 106.3(5) no
O2 S1 C1 107.8(5) no
N1 S1 C1 109.0(5) no
C8 N1 S1 123.1(6) no
C8 N1 H1A 113.(7) no
S1 N1 H1A 123.(7) no
C16 N2 C17 110.4(8) no
C16 N2 H2A 124.80 no
C17 N2 H2A 124.80 no
C2 C1 C6 119.7(11) no
C2 C1 S1 119.6(10) no
C6 C1 S1 120.7(10) no
C1 C2 C3 119.4(13) no
C1 C2 H2 120.30 no
C3 C2 H2 120.30 no
C4 C3 C2 122.2(13) no
C4 C3 H3 118.90 no
C2 C3 H3 118.90 no
C3 C4 C5 116.0(12) no
C3 C4 C7 120.0(15) no
C5 C4 C7 124.0(16) no
C6 C5 C4 123.8(14) no
C6 C5 H5 118.10 no
C4 C5 H5 118.10 no
C5 C6 C1 119.0(13) no
C5 C6 H6 120.50 no
C1 C6 H6 120.50 no
C4 C7 H7A 109.50 no
C4 C7 H7B 109.50 no
H7A C7 H7B 109.50 no
C4 C7 H7C 109.50 no
H7A C7 H7C 109.50 no
H7B C7 H7C 109.50 no
N1 C8 C15 108.9(7) no
N1 C8 C9 111.7(8) no
C15 C8 C9 113.1(7) no
N1 C8 H8 107.70 no
C15 C8 H8 107.70 no
C9 C8 H8 107.70 no
C14 C9 C10 117.1(10) no
C14 C9 C8 119.3(9) no
C10 C9 C8 123.5(9) no
C11 C10 C9 121.8(12) no
C11 C10 H10 119.10 no
C9 C10 H10 119.10 no
C12 C11 C10 119.1(13) no
C12 C11 H11 120.40 no
C10 C11 H11 120.40 no
C13 C12 C11 121.1(13) no
C13 C12 Br1 119.4(11) no
C11 C12 Br1 119.5(12) no
C12 C13 C14 120.6(13) no
C12 C13 H13 119.70 no
C14 C13 H13 119.70 no
C9 C14 C13 120.0(11) no
C9 C14 H14 120.00 no
C13 C14 H14 120.00 no
C16 C15 C18 107.9(8) no
C16 C15 C8 128.(1) no
C18 C15 C8 124.1(8) no
C15 C16 N2 108.5(9) no
C15 C16 H16 125.80 no
N2 C16 H16 125.80 no
N2 C17 C22 130.6(9) no
N2 C17 C18 107.2(8) no
C22 C17 C18 122.2(9) no
C19 C18 C17 118.2(9) no
C19 C18 C15 135.8(9) no
C17 C18 C15 106.0(8) no
C20 C19 C18 119.8(9) no
C20 C19 H19 120.10 no
C18 C19 H19 120.10 no
C19 C20 C21 122.3(10) no
C19 C20 H20 118.80 no
C21 C20 H20 118.80 no
C20 C21 C22 120.5(10) no
C20 C21 H21 119.70 no
C22 C21 H21 119.70 no
C21 C22 C17 116.9(10) no
C21 C22 H22 121.60 no
C17 C22 H22 121.60 no
O3 S2 O4 119.6(4) no
O3 S2 N3 107.5(5) no
O4 S2 N3 107.8(4) no
O3 S2 C23 105.8(5) no
O4 S2 C23 108.4(5) no
N3 S2 C23 107.2(5) no
C30 N3 S2 124.3(6) no
C30 N3 H3A 121.(7) no
S2 N3 H3A 106.(7) no
C39 N4 C38 109.0(9) no
C39 N4 H4A 125.50 no
C38 N4 H4A 125.50 no
C24 C23 C28 120.9(11) no
C24 C23 S2 119.4(10) no
C28 C23 S2 119.6(9) no
C23 C24 C25 119.8(13) no
C23 C24 H24 120.10 no
C25 C24 H24 120.10 no
C26 C25 C24 120.1(13) no
C26 C25 H25 120.00 no
C24 C25 H25 120.00 no
C27 C26 C25 119.4(12) no
C27 C26 C29 115.8(14) no
C25 C26 C29 124.6(13) no
C26 C27 C28 120.8(12) no
C26 C27 H27 119.60 no
C28 C27 H27 119.60 no
C23 C28 C27 118.7(12) no
C23 C28 H28 120.70 no
C27 C28 H28 120.70 no
C26 C29 H29A 109.50 no
C26 C29 H29B 109.50 no
H29A C29 H29B 109.50 no
C26 C29 H29C 109.50 no
H29A C29 H29C 109.50 no
H29B C29 H29C 109.50 no
N3 C30 C31 114.1(9) no
N3 C30 C37 108.7(7) no
C31 C30 C37 114.1(8) no
N3 C30 H30 106.50 no
C31 C30 H30 106.50 no
C37 C30 H30 106.50 no
C32 C31 C36 118.5(10) no
C32 C31 C30 120.(1) no
C36 C31 C30 121.5(10) no
C31 C32 C33 120.4(12) no
C31 C32 H32 119.80 no
C33 C32 H32 119.80 no
C34 C33 C32 120.8(12) no
C34 C33 H33 119.60 no
C32 C33 H33 119.60 no
C33 C34 C35 119.9(12) no
C33 C34 Br2 120.7(10) no
C35 C34 Br2 119.3(11) no
C34 C35 C36 119.4(12) no
C34 C35 H35 120.30 no
C36 C35 H35 120.30 no
C31 C36 C35 121.0(12) no
C31 C36 H36 119.50 no
C35 C36 H36 119.50 no
C38 C37 C40 108.1(9) no
C38 C37 C30 125.7(10) no
C40 C37 C30 126.1(9) no
C37 C38 N4 108.8(10) no
C37 C38 H38 125.60 no
N4 C38 H38 125.60 no
N4 C39 C44 130.3(11) no
N4 C39 C40 106.6(9) no
C44 C39 C40 123.(1) no
C39 C40 C41 118.5(9) no
C39 C40 C37 107.3(9) no
C41 C40 C37 134.2(9) no
C42 C41 C40 118.7(10) no
C42 C41 H41 120.60 no
C40 C41 H41 120.60 no
C41 C42 C43 120.6(11) no
C41 C42 H42 119.70 no
C43 C42 H42 119.70 no
C44 C43 C42 121.4(11) no
C44 C43 H43 119.30 no
C42 C43 H43 119.30 no
C39 C44 C43 117.7(11) no
C39 C44 H44 121.10 no
C43 C44 H44 121.10 no

loop_
_geom_bond_atom_site_label_1
_geom_bond_atom_site_label_2
_geom_bond_distance
_geom_bond_publ_flag
Br1 C12 1.901(13) no
S1 O1 1.426(7) no
S1 O2 1.448(7) no
S1 N1 1.608(7) no
S1 C1 1.749(11) no
N1 C8 1.482(11) no
N1 H1A 0.859(10) no
N2 C16 1.371(12) no
N2 C17 1.377(11) no
N2 H2A 0.8600 no
C1 C2 1.352(15) no
C1 C6 1.383(16) no
C2 C3 1.415(15) no
C2 H2 0.9300 no
C3 C4 1.356(18) no
C3 H3 0.9300 no
C4 C5 1.379(17) no
C4 C7 1.498(16) no
C5 C6 1.363(16) no
C5 H5 0.9300 no
C6 H6 0.9300 no
C7 H7A 0.9600 no
C7 H7B 0.9600 no
C7 H7C 0.9600 no
C8 C15 1.483(12) no
C8 C9 1.517(12) no
C8 H8 0.9800 no
C9 C14 1.376(13) no
C9 C10 1.396(14) no
C10 C11 1.385(14) no
C10 H10 0.9300 no
C11 C12 1.361(16) no
C11 H11 0.9300 no
C12 C13 1.326(16) no
C13 C14 1.420(14) no
C13 H13 0.9300 no
C14 H14 0.9300 no
C15 C16 1.369(13) no
C15 C18 1.443(13) no
C16 H16 0.9300 no
C17 C22 1.401(13) no
C17 C18 1.417(12) no
C18 C19 1.388(12) no
C19 C20 1.358(13) no
C19 H19 0.9300 no
C20 C21 1.383(15) no
C20 H20 0.9300 no
C21 C22 1.398(15) no
C21 H21 0.9300 no
C22 H22 0.9300 no
Br2 C34 1.888(12) no
S2 O3 1.424(7) no
S2 O4 1.438(7) no
S2 N3 1.595(8) no
S2 C23 1.774(11) no
N3 C30 1.477(12) no
N3 H3A 0.859(10) no
N4 C39 1.379(12) no
N4 C38 1.396(13) no
N4 H4A 0.8600 no
C23 C24 1.331(15) no
C23 C28 1.338(14) no
C24 C25 1.410(16) no
C24 H24 0.9300 no
C25 C26 1.345(16) no
C25 H25 0.9300 no
C26 C27 1.335(18) no
C26 C29 1.565(15) no
C27 C28 1.425(15) no
C27 H27 0.9300 no
C28 H28 0.9300 no
C29 H29A 0.9600 no
C29 H29B 0.9600 no
C29 H29C 0.9600 no
C30 C31 1.504(12) no
C30 C37 1.518(12) no
C30 H30 0.9800 no
C31 C32 1.363(14) no
C31 C36 1.367(15) no
C32 C33 1.390(15) no
C32 H32 0.9300 no
C33 C34 1.343(17) no
C33 H33 0.9300 no
C34 C35 1.364(16) no
C35 C36 1.392(15) no
C35 H35 0.9300 no
C36 H36 0.9300 no
C37 C38 1.348(13) no
C37 C40 1.417(13) no
C38 H38 0.9300 no
C39 C44 1.379(13) no
C39 C40 1.414(13) no
C40 C41 1.416(13) no
C41 C42 1.390(13) no
C41 H41 0.9300 no
C42 C43 1.414(15) no
C42 H42 0.9300 no
C43 C44 1.381(15) no
C43 H43 0.9300 no
C44 H44 0.9300 no

loop_
_geom_torsion_atom_site_label_1
_geom_torsion_atom_site_label_2
_geom_torsion_atom_site_label_3
_geom_torsion_atom_site_label_4
_geom_torsion
_geom_torsion_publ_flag
O1 S1 N1 C8 45.4(8) no
O2 S1 N1 C8 174.8(7) no
C1 S1 N1 C8 -68.7(9) no
O1 S1 C1 C2 -26.6(10) no
O2 S1 C1 C2 -156.5(9) no
N1 S1 C1 C2 87.4(10) no
O1 S1 C1 C6 155.9(10) no
O2 S1 C1 C6 26.0(11) no
N1 S1 C1 C6 -90.1(11) no
C6 C1 C2 C3 3.4(18) no
S1 C1 C2 C3 -174.2(9) no
C1 C2 C3 C4 -1.(2) no
C2 C3 C4 C5 -1.(2) no
C2 C3 C4 C7 -178.9(13) no
C3 C4 C5 C6 1.(2) no
C7 C4 C5 C6 178.7(15) no
C4 C5 C6 C1 1.(2) no
C2 C1 C6 C5 -3.(2) no
S1 C1 C6 C5 174.1(11) no
S1 N1 C8 C15 -149.1(7) no
S1 N1 C8 C9 85.3(9) no
N1 C8 C9 C14 -138.2(9) no
C15 C8 C9 C14 98.6(11) no
N1 C8 C9 C10 38.0(12) no
C15 C8 C9 C10 -85.2(12) no
C14 C9 C10 C11 -1.7(16) no
C8 C9 C10 C11 -178.(1) no
C9 C10 C11 C12 3.2(19) no
C10 C11 C12 C13 -5.(2) no
C10 C11 C12 Br1 174.4(9) no
C11 C12 C13 C14 5.(2) no
Br1 C12 C13 C14 -174.5(8) no
C10 C9 C14 C13 1.5(15) no
C8 C9 C14 C13 178.0(9) no
C12 C13 C14 C9 -3.0(17) no
N1 C8 C15 C16 -104.3(12) no
C9 C8 C15 C16 20.5(15) no
N1 C8 C15 C18 75.5(12) no
C9 C8 C15 C18 -159.8(9) no
C18 C15 C16 N2 0.9(12) no
C8 C15 C16 N2 -179.3(9) no
C17 N2 C16 C15 -1.4(12) no
C16 N2 C17 C22 -179.1(10) no
C16 N2 C17 C18 1.4(12) no
N2 C17 C18 C19 179.9(9) no
C22 C17 C18 C19 0.4(15) no
N2 C17 C18 C15 -0.8(11) no
C22 C17 C18 C15 179.7(9) no
C16 C15 C18 C19 179.0(11) no
C8 C15 C18 C19 -0.8(18) no
C16 C15 C18 C17 -0.1(11) no
C8 C15 C18 C17 -179.9(9) no
C17 C18 C19 C20 -1.5(14) no
C15 C18 C19 C20 179.5(11) no
C18 C19 C20 C21 1.8(17) no
C19 C20 C21 C22 -1.0(18) no
C20 C21 C22 C17 -0.1(16) no
N2 C17 C22 C21 -179.0(11) no
C18 C17 C22 C21 0.4(15) no
O3 S2 N3 C30 49.2(9) no
O4 S2 N3 C30 179.4(7) no
C23 S2 N3 C30 -64.2(9) no
O3 S2 C23 C24 169.2(11) no
O4 S2 C23 C24 39.8(13) no
N3 S2 C23 C24 -76.2(12) no
O3 S2 C23 C28 -14.4(11) no
O4 S2 C23 C28 -143.8(9) no
N3 S2 C23 C28 100.2(10) no
C28 C23 C24 C25 -7.(2) no
S2 C23 C24 C25 169.7(13) no
C23 C24 C25 C26 7.(3) no
C24 C25 C26 C27 -3.(3) no
C24 C25 C26 C29 -178.5(14) no
C25 C26 C27 C28 -1.(2) no
C29 C26 C27 C28 174.4(11) no
C24 C23 C28 C27 2.2(19) no
S2 C23 C28 C27 -174.2(9) no
C26 C27 C28 C23 1.9(19) no
S2 N3 C30 C31 83.4(10) no
S2 N3 C30 C37 -148.1(7) no
N3 C30 C31 C32 -132.6(10) no
C37 C30 C31 C32 101.6(12) no
N3 C30 C31 C36 45.3(14) no
C37 C30 C31 C36 -80.5(14) no
C36 C31 C32 C33 -0.1(18) no
C30 C31 C32 C33 177.9(11) no
C31 C32 C33 C34 -2.(2) no
C32 C33 C34 C35 2.(2) no
C32 C33 C34 Br2 -176.0(9) no
C33 C34 C35 C36 -2.(2) no
Br2 C34 C35 C36 176.9(11) no
C32 C31 C36 C35 1.(2) no
C30 C31 C36 C35 -176.9(12) no
C34 C35 C36 C31 0.(2) no
N3 C30 C37 C38 -105.9(12) no
C31 C30 C37 C38 22.7(16) no
N3 C30 C37 C40 69.1(13) no
C31 C30 C37 C40 -162.4(10) no
C40 C37 C38 N4 4.1(13) no
C30 C37 C38 N4 179.8(9) no
C39 N4 C38 C37 -3.7(13) no
C38 N4 C39 C44 -178.0(11) no
C38 N4 C39 C40 1.7(11) no
N4 C39 C40 C41 179.2(9) no
C44 C39 C40 C41 -1.1(16) no
N4 C39 C40 C37 0.8(11) no
C44 C39 C40 C37 -179.5(9) no
C38 C37 C40 C39 -3.0(12) no
C30 C37 C40 C39 -178.7(9) no
C38 C37 C40 C41 178.8(12) no
C30 C37 C40 C41 3.2(19) no
C39 C40 C41 C42 -0.4(15) no
C37 C40 C41 C42 177.5(11) no
C40 C41 C42 C43 1.5(16) no
C41 C42 C43 C44 -1.2(18) no
N4 C39 C44 C43 -179.0(11) no
C40 C39 C44 C43 1.4(16) no
C42 C43 C44 C39 -0.3(17) no

loop_
_cod_related_entry_id
_cod_related_entry_code
_cod_related_entry_database
1 9743494 ChemSpider
